data_2023091
loop_
_publ_author_name
'Madhan, Sundarasamy'
'NizamMohideen, Mohamed'
'Viswanathan, Vijayan'
'Karthik Ananth, Mani'
'Narasimhan, Srinivasan'

_publ_section_title
;
 Synthesis, crystal structure and Hirshfeld surface analysis of
 4-{(1E)-1-[(carbamothioylamino)imino]ethyl}phenyl propanoate
;
_journal_coeditor_code WM5713
_journal_issue 5
_journal_name_full 'Acta Crystallographica Section E Crystallographic Communications'
_journal_paper_doi 10.1107/S2056989024003177
_journal_volume 80
_journal_year 2024
_chemical_formula_iupac 'C12 H15 N3 O2 S'
_chemical_formula_moiety 'C12 H15 N3 O2 S'
_chemical_formula_sum 'C12 H15 N3 O2 S'
_chemical_formula_weight 265.33
_chemical_name_systematic
;
4-[(1<i>E</i>)-1-[(Carbamothioylamino)imino]ethyl]phenyl propanoate
;
_space_group_crystal_system triclinic
_space_group_IT_number 2
_space_group_name_Hall '-P 1'
_space_group_name_H-M_alt 'P -1'
_atom_sites_solution_hydrogens mixed
_audit_creation_method SHELXL-2018/3
_cell_angle_alpha 82.891(2)
_cell_angle_beta 87.004(4)
_cell_angle_gamma 74.172(2)
_cell_formula_units_Z 2
_cell_length_a 5.77000(10)
_cell_length_b 8.3069(2)
_cell_length_c 14.6243(5)
_cell_measurement_reflns_used 8530
_cell_measurement_temperature 296(2)
_cell_measurement_theta_max 24.996
_cell_measurement_theta_min 1.403
_cell_volume 669.07(3)
_computing_cell_refinement
;
SAINT (Bruker, 2016)
;
_computing_data_collection
;
APEX3 (Bruker, 2016)
;
_computing_data_reduction
;
SAINT (Bruker, 2016)
;
_computing_molecular_graphics
;
ORTEP-3 for Windows (Farrugia, 2012) and Mercury (Macrae <i>et al.</i>,
2020)
;
_computing_publication_material
;
WinGX (Farrugia, 2012), pubCIF (Westrip, 2010) and PLATON (Spek,
2020)
;
_computing_structure_refinement
;
SHELXL (Sheldrick, 2015b)
;
_computing_structure_solution
;
SHELXT (Sheldrick, 2015a)
;
_diffrn_ambient_temperature 296(2)
_diffrn_measured_fraction_theta_full 0.989
_diffrn_measured_fraction_theta_max 0.989
_diffrn_measurement_device_type 'Bruker D8 VENTURE diffractometer with PHOTON II detector'
_diffrn_measurement_method '\w and \f scans'
_diffrn_radiation_type MoK\a
_diffrn_radiation_wavelength 0.71073
_diffrn_reflns_av_unetI/netI 0.0839
_diffrn_reflns_limit_h_max 6
_diffrn_reflns_limit_h_min -6
_diffrn_reflns_limit_k_max 9
_diffrn_reflns_limit_k_min -9
_diffrn_reflns_limit_l_max 17
_diffrn_reflns_limit_l_min -17
_diffrn_reflns_number 8530
_diffrn_reflns_theta_full 24.996
_diffrn_reflns_theta_max 24.996
_diffrn_reflns_theta_min 1.403
_exptl_absorpt_coefficient_mu 0.240
_exptl_absorpt_correction_T_max 0.863
_exptl_absorpt_correction_T_min 0.723
_exptl_absorpt_correction_type multi-scan
_exptl_absorpt_process_details
;
(<i>SADABS</i>; Krause <i>et al.</i>,  2015)
;
_exptl_crystal_colour Colourless
_exptl_crystal_density_diffrn 1.317
_exptl_crystal_description Block
_exptl_crystal_F_000 280
_exptl_crystal_size_max 0.290
_exptl_crystal_size_mid 0.240
_exptl_crystal_size_min 0.200
_refine_diff_density_max 0.260
_refine_diff_density_min -0.261
_refine_ls_extinction_method none
_refine_ls_goodness_of_fit_ref 1.089
_refine_ls_hydrogen_treatment mixed
_refine_ls_matrix_type full
_refine_ls_number_parameters 188
_refine_ls_number_reflns 8530
_refine_ls_number_restraints 197
_refine_ls_restrained_S_all 1.080
_refine_ls_R_factor_all 0.0859
_refine_ls_R_factor_gt 0.0654
_refine_ls_shift/su_max 0.000
_refine_ls_shift/su_mean 0.000
_refine_ls_structure_factor_coef Fsqd
_refine_ls_weighting_details 'w=1/[\s^2^(Fo^2^)+(0.1179P)^2^+0.1922P] where P=(Fo^2^+2Fc^2^)/3'
_refine_ls_weighting_scheme calc
_refine_ls_wR_factor_gt 0.1994
_refine_ls_wR_factor_ref 0.2189
_reflns_number_gt 6376
_reflns_number_total 8530
_reflns_threshold_expression 'I > 2\s(I)'
_cod_data_source_file wm5713.cif
_cod_data_source_block I
_cod_database_code 2023091
_shelx_space_group_comment
;
The symmetry employed for this shelxl refinement is uniquely defined
by the following loop, which should always be used as a source of
symmetry information in preference to the above space-group names.
They are only intended as comments.
;
_shelx_estimated_absorpt_t_min 0.934
_shelx_estimated_absorpt_t_max 0.954

loop_
_space_group_symop_operation_xyz
'x, y, z'
'-x, -y, -z'

loop_
_atom_site_type_symbol
_atom_site_label
_atom_site_fract_x
_atom_site_fract_y
_atom_site_fract_z
_atom_site_U_iso_or_equiv
_atom_site_adp_type
_atom_site_calc_flag
_atom_site_occupancy
_atom_site_disorder_assembly
_atom_site_disorder_group
C C1 1.0534(11) 0.1766(9) 0.6695(4) 0.0748(18) Uani d 1 . .
H H1A 1.177682 0.206605 0.699122 0.112 Uiso calc 1 . .
H H1B 1.105508 0.059493 0.660560 0.112 Uiso calc 1 . .
H H1C 0.909702 0.196951 0.707362 0.112 Uiso calc 1 . .
C C2 1.0027(10) 0.2796(8) 0.5790(3) 0.0627(16) Uani d 1 . .
H H2A 0.959090 0.397789 0.588404 0.075 Uiso calc 1 . .
H H2B 1.148613 0.257722 0.541123 0.075 Uiso calc 1 . .
C C3 0.8076(11) 0.2464(8) 0.5289(4) 0.0605(15) Uani d 1 . .
C C4 0.6029(8) 0.3302(7) 0.3831(3) 0.0460(12) Uani d 1 . .
C C5 0.4929(9) 0.2042(7) 0.3839(3) 0.0553(14) Uani d 1 . .
H H5 0.527970 0.112943 0.429410 0.066 Uiso calc 1 . .
C C6 0.3285(9) 0.2129(7) 0.3165(3) 0.0518(13) Uani d 1 . .
H H6 0.257115 0.125208 0.316087 0.062 Uiso calc 1 . .
C C7 0.2684(8) 0.3510(6) 0.2492(3) 0.0392(11) Uani d 1 . .
C C8 0.3902(8) 0.4745(7) 0.2493(3) 0.0443(12) Uani d 1 . .
H H8 0.359427 0.565770 0.203699 0.053 Uiso calc 1 . .
C C9 0.5552(8) 0.4633(7) 0.3159(3) 0.0463(12) Uani d 1 . .
H H9 0.634613 0.546995 0.315112 0.056 Uiso calc 1 . .
C C10 0.0799(8) 0.3681(6) 0.1809(3) 0.0402(11) Uani d 1 . .
C C11 0.0131(9) 0.2144(7) 0.1596(3) 0.0538(14) Uani d 1 . .
H H11A 0.138562 0.115539 0.179483 0.081 Uiso calc 1 . .
H H11B -0.007165 0.220584 0.094384 0.081 Uiso calc 1 . .
H H11C -0.134948 0.208693 0.191289 0.081 Uiso calc 1 . .
C C12 -0.3239(8) 0.7118(6) 0.0597(3) 0.0414(11) Uani d 1 . .
N N1 -0.0217(6) 0.5204(5) 0.1479(2) 0.0407(10) Uani d 1 . .
N N2 -0.2082(7) 0.5502(5) 0.0885(3) 0.0420(10) Uani d 1 . .
N N3 -0.2309(9) 0.8273(6) 0.0830(4) 0.0623(13) Uani d 1 . .
O O2 0.7779(6) 0.3338(5) 0.4461(2) 0.0654(12) Uani d 1 . .
S S1 -0.5771(2) 0.75787(17) -0.00106(11) 0.0586(5) Uani d 1 . .
O O1A 0.829(7) 0.0938(10) 0.527(2) 0.114(13) Uani d 0.27(2) A 1
O O1B 0.6526(17) 0.1802(15) 0.5647(4) 0.084(4) Uani d 0.73(2) A 2
H H2 -0.271(7) 0.483(5) 0.067(3) 0.035(13) Uiso d 1 . .
H H3A -0.280(9) 0.930(5) 0.061(3) 0.071(18) Uiso d 1 . .
H H3B -0.105(6) 0.803(6) 0.109(3) 0.051(15) Uiso d 1 . .

loop_
_atom_site_aniso_label
_atom_site_aniso_U_11
_atom_site_aniso_U_22
_atom_site_aniso_U_33
_atom_site_aniso_U_12
_atom_site_aniso_U_13
_atom_site_aniso_U_23
C1 0.085(4) 0.079(5) 0.060(3) -0.012(4) -0.028(3) -0.013(3)
C2 0.058(3) 0.080(5) 0.052(3) -0.020(3) -0.016(3) -0.001(3)
C3 0.071(4) 0.059(4) 0.053(3) -0.020(3) -0.021(3) 0.003(3)
C4 0.039(2) 0.059(3) 0.040(3) -0.015(2) -0.007(2) 0.001(3)
C5 0.058(3) 0.048(3) 0.054(3) -0.010(3) -0.019(3) 0.012(3)
C6 0.056(3) 0.043(3) 0.055(3) -0.015(3) -0.021(2) 0.010(3)
C7 0.035(2) 0.037(3) 0.042(2) -0.004(2) -0.0033(19) -0.002(2)
C8 0.040(2) 0.046(3) 0.043(3) -0.008(2) -0.004(2) 0.004(2)
C9 0.044(3) 0.047(3) 0.050(3) -0.017(2) -0.002(2) 0.001(3)
C10 0.038(2) 0.041(3) 0.038(2) -0.006(2) -0.002(2) -0.002(2)
C11 0.062(3) 0.042(3) 0.056(3) -0.010(3) -0.021(3) -0.001(3)
C12 0.040(2) 0.039(3) 0.045(3) -0.013(2) -0.008(2) 0.004(2)
N1 0.039(2) 0.043(3) 0.038(2) -0.0112(18) -0.0095(16) 0.0066(19)
N2 0.043(2) 0.033(2) 0.049(2) -0.0095(19) -0.0146(18) 0.005(2)
N3 0.067(3) 0.039(3) 0.081(3) -0.017(3) -0.044(3) 0.012(3)
O2 0.064(2) 0.084(3) 0.055(2) -0.037(2) -0.0220(18) 0.015(2)
S1 0.0527(8) 0.0359(8) 0.0871(10) -0.0128(6) -0.0365(7) 0.0107(7)
O1A 0.15(3) 0.056(13) 0.14(2) -0.027(13) -0.08(2) 0.014(12)
O1B 0.087(6) 0.125(9) 0.058(4) -0.065(6) -0.017(4) 0.011(4)

loop_
_atom_type_symbol
_atom_type_description
_atom_type_scat_dispersion_real
_atom_type_scat_dispersion_imag
_atom_type_scat_source
C C 0.0033 0.0016 'International Tables Vol C Tables 4.2.6.8 and 6.1.1.4'
H H 0.0000 0.0000 'International Tables Vol C Tables 4.2.6.8 and 6.1.1.4'
N N 0.0061 0.0033 'International Tables Vol C Tables 4.2.6.8 and 6.1.1.4'
O O 0.0106 0.0060 'International Tables Vol C Tables 4.2.6.8 and 6.1.1.4'
S S 0.1246 0.1234 'International Tables Vol C Tables 4.2.6.8 and 6.1.1.4'

loop_
_geom_angle_atom_site_label_1
_geom_angle_atom_site_label_2
_geom_angle_atom_site_label_3
_geom_angle_site_symmetry_1
_geom_angle_site_symmetry_3
_geom_angle
_geom_angle_publ_flag
C2 C1 H1A . . 109.5 ?
C2 C1 H1B . . 109.5 ?
H1A C1 H1B . . 109.5 ?
C2 C1 H1C . . 109.5 ?
H1A C1 H1C . . 109.5 ?
H1B C1 H1C . . 109.5 ?
C3 C2 C1 . . 113.6(5) ?
C3 C2 H2A . . 108.8 ?
C1 C2 H2A . . 108.8 ?
C3 C2 H2B . . 108.8 ?
C1 C2 H2B . . 108.8 ?
H2A C2 H2B . . 107.7 ?
O1B C3 O2 . . 121.3(5) ?
O1A C3 O2 . . 113.3(14) ?
O1B C3 C2 . . 124.9(5) ?
O1A C3 C2 . . 113.1(12) ?
O2 C3 C2 . . 111.6(5) ?
C9 C4 C5 . . 120.6(4) ?
C9 C4 O2 . . 114.3(4) ?
C5 C4 O2 . . 125.1(5) ?
C4 C5 C6 . . 119.7(5) ?
C4 C5 H5 . . 120.2 ?
C6 C5 H5 . . 120.2 ?
C5 C6 C7 . . 121.0(5) ?
C5 C6 H6 . . 119.5 ?
C7 C6 H6 . . 119.5 ?
C8 C7 C6 . . 117.4(4) ?
C8 C7 C10 . . 120.9(4) ?
C6 C7 C10 . . 121.7(4) ?
C9 C8 C7 . . 120.9(5) ?
C9 C8 H8 . . 119.6 ?
C7 C8 H8 . . 119.6 ?
C4 C9 C8 . . 120.4(5) ?
C4 C9 H9 . . 119.8 ?
C8 C9 H9 . . 119.8 ?
N1 C10 C7 . . 114.6(4) ?
N1 C10 C11 . . 125.6(4) ?
C7 C10 C11 . . 119.7(4) ?
C10 C11 H11A . . 109.5 ?
C10 C11 H11B . . 109.5 ?
H11A C11 H11B . . 109.5 ?
C10 C11 H11C . . 109.5 ?
H11A C11 H11C . . 109.5 ?
H11B C11 H11C . . 109.5 ?
N3 C12 N2 . . 116.7(4) ?
N3 C12 S1 . . 122.8(4) ?
N2 C12 S1 . . 120.6(4) ?
C10 N1 N2 . . 119.1(4) ?
C12 N2 N1 . . 118.2(4) ?
C12 N2 H2 . . 111(3) ?
N1 N2 H2 . . 131(3) ?
C12 N3 H3A . . 122(4) ?
C12 N3 H3B . . 121(4) ?
H3A N3 H3B . . 115(4) ?
C3 O2 C4 . . 124.5(4) ?

loop_
_geom_bond_atom_site_label_1
_geom_bond_atom_site_label_2
_geom_bond_site_symmetry_2
_geom_bond_distance
_geom_bond_publ_flag
C1 C2 . 1.480(7) ?
C1 H1A . 0.9600 ?
C1 H1B . 0.9600 ?
C1 H1C . 0.9600 ?
C2 C3 . 1.479(7) ?
C2 H2A . 0.9700 ?
C2 H2B . 0.9700 ?
C3 O1B . 1.234(8) ?
C3 O1A . 1.242(2) ?
C3 O2 . 1.327(6) ?
C4 C9 . 1.363(7) ?
C4 C5 . 1.362(7) ?
C4 O2 . 1.410(5) ?
C5 C6 . 1.386(6) ?
C5 H5 . 0.9300 ?
C6 C7 . 1.394(7) ?
C6 H6 . 0.9300 ?
C7 C8 . 1.393(6) ?
C7 C10 . 1.482(6) ?
C8 C9 . 1.375(6) ?
C8 H8 . 0.9300 ?
C9 H9 . 0.9300 ?
C10 N1 . 1.285(6) ?
C10 C11 . 1.502(7) ?
C11 H11A . 0.9600 ?
C11 H11B . 0.9600 ?
C11 H11C . 0.9600 ?
C12 N3 . 1.305(6) ?
C12 N2 . 1.351(6) ?
C12 S1 . 1.679(4) ?
N1 N2 . 1.369(5) ?
N2 H2 . 0.84(3) ?
N3 H3A . 0.85(3) ?
N3 H3B . 0.80(3) ?

loop_
_geom_hbond_atom_site_label_D
_geom_hbond_atom_site_label_H
_geom_hbond_atom_site_label_A
_geom_hbond_site_symmetry_A
_geom_hbond_distance_DH
_geom_hbond_distance_HA
_geom_hbond_distance_DA
_geom_hbond_angle_DHA
_geom_hbond_publ_flag
N3 H3B N1 . 0.80(3) 2.27(5) 2.588(6) 104(4) yes
C5 H5 O1B . 0.93 2.32 2.812(7) 112.5 yes
N2 H2 S1 2_465 0.84(3) 2.69(3) 3.525(4) 173(4) yes
N3 H3A S1 2_475 0.85(3) 2.55(3) 3.402(5) 177(5) yes
C11 H11B S1 2_465 0.96 2.77 3.452(5) 128.3 yes

loop_
_geom_torsion_atom_site_label_1
_geom_torsion_atom_site_label_2
_geom_torsion_atom_site_label_3
_geom_torsion_atom_site_label_4
_geom_torsion_site_symmetry_1
_geom_torsion_site_symmetry_2
_geom_torsion_site_symmetry_3
_geom_torsion_site_symmetry_4
_geom_torsion
_geom_torsion_publ_flag
C1 C2 C3 O1B . . . . 20.2(11) ?
C1 C2 C3 O1A . . . . -47(2) ?
C1 C2 C3 O2 . . . . -176.3(5) ?
C9 C4 C5 C6 . . . . -0.9(8) ?
O2 C4 C5 C6 . . . . -178.1(5) ?
C4 C5 C6 C7 . . . . -1.8(8) ?
C5 C6 C7 C8 . . . . 3.6(7) ?
C5 C6 C7 C10 . . . . -175.4(4) ?
C6 C7 C8 C9 . . . . -2.8(7) ?
C10 C7 C8 C9 . . . . 176.3(4) ?
C5 C4 C9 C8 . . . . 1.8(8) ?
O2 C4 C9 C8 . . . . 179.2(4) ?
C7 C8 C9 C4 . . . . 0.2(7) ?
C8 C7 C10 N1 . . . . -24.6(6) ?
C6 C7 C10 N1 . . . . 154.4(4) ?
C8 C7 C10 C11 . . . . 158.8(4) ?
C6 C7 C10 C11 . . . . -22.2(6) ?
C7 C10 N1 N2 . . . . -176.1(3) ?
C11 C10 N1 N2 . . . . 0.3(7) ?
N3 C12 N2 N1 . . . . 7.4(7) ?
S1 C12 N2 N1 . . . . -171.5(3) ?
C10 N1 N2 C12 . . . . 175.4(4) ?
O1B C3 O2 C4 . . . . -14.7(11) ?
O1A C3 O2 C4 . . . . 52(2) ?
C2 C3 O2 C4 . . . . -178.9(5) ?
C9 C4 O2 C3 . . . . 161.2(5) ?
C5 C4 O2 C3 . . . . -21.5(8) ?
